data_7202179
loop_
_publ_author_name
'Azad, Abul K.'
'Savaniu, Cristian'
'Tao, Shanwen'
'Duval, Sophie'
'Holtappels, Peter'
'Ibberson, Richard M.'
'Irvine, John T. S.'

_publ_section_title
;
 Structural origins of the differing grain conductivity values in
 BaZr0.9Y0.1O2.95 and indication of novel approach to counter defect
 association
;
_journal_issue 29
_journal_name_full 'Journal of Materials Chemistry'
_journal_page_first 3414
_journal_paper_doi 10.1039/b806190d
_journal_volume 18
_journal_year 2008
_chemical_formula_sum 'Ba O2.68 Y0.1 Zr0.9'
_chemical_formula_weight 271.19
_chemical_name_systematic ' ?'
_space_group_IT_number 221
_symmetry_cell_setting cubic
_symmetry_space_group_name_Hall '-P 4 2 3'
_symmetry_space_group_name_H-M 'P m -3 m'
_cell_angle_alpha 90.0
_cell_angle_beta 90.0
_cell_angle_gamma 90.0
_cell_formula_units_Z 1
_cell_length_a 4.199430(14)
_cell_length_b 4.19943
_cell_length_c 4.19943
_cell_measurement_temperature 295
_cell_volume 74.0578(2)
_computing_structure_refinement GSAS
_pd_block_id 2008-04-17T18:45|BZY1720SF_phase1|azad||
_pd_phase_name Nuclear
_refine_ls_goodness_of_fit_all 1.26
_refine_ls_matrix_type full
_refine_ls_number_parameters 4
_refine_ls_number_restraints 0
_refine_ls_shift/su_max 0.20
_refine_ls_shift/su_mean 0.10
_cod_data_source_file b806190d.txt
_cod_data_source_block BZY1720SF_overall
_cod_depositor_comments
;
The following automatic conversions were performed:
'_geom_angle_publ_flag' value 'N' changed to 'n' according to
'/home/saulius/struct/CIF-dictionaries/cif_core.dic' dictionary named
'cif_core.dic' version 2.4.1 from 2010-06-29 (510
times).

'_geom_bond_publ_flag' value 'N' changed to 'n' according to
'/home/saulius/struct/CIF-dictionaries/cif_core.dic' dictionary named
'cif_core.dic' version 2.4.1 from 2010-06-29 (70 times).

Automatic conversion script
Id: cif_fix_enum 1527 2010-12-29 10:47:43Z saulius 
;
_cod_original_cell_volume 74.0580(10)
_cod_original_formula_sum 'Ba O2.68 Y0.10 Zr0.90'
_cod_database_code 7202179

loop_
_symmetry_equiv_pos_site_id
_symmetry_equiv_pos_as_xyz
1 +x,+y,+z
2 +z,+x,+y
3 +y,+z,+x
4 +x,+y,-z
5 -z,+x,+y
6 +y,-z,+x
7 -z,+x,-y
8 -y,-z,+x
9 +y,-z,-x
10 -x,+y,-z
11 -z,-x,+y
12 +x,-y,-z
13 +y,+x,+z
14 +z,+y,+x
15 +x,+z,+y
16 +y,+x,-z
17 -z,+y,+x
18 +x,-z,+y
19 -z,+y,-x
20 -x,-z,+y
21 +x,-z,-y
22 -y,+x,-z
23 -z,-y,+x
24 +y,-x,-z
-1 -x,-y,-z
-2 -z,-x,-y
-3 -y,-z,-x
-4 -x,-y,+z
-5 +z,-x,-y
-6 -y,+z,-x
-7 +z,-x,+y
-8 +y,+z,-x
-9 -y,+z,+x
-10 +x,-y,+z
-11 +z,+x,-y
-12 -x,+y,+z
-13 -y,-x,-z
-14 -z,-y,-x
-15 -x,-z,-y
-16 -y,-x,+z
-17 +z,-y,-x
-18 -x,+z,-y
-19 +z,-y,+x
-20 +x,+z,-y
-21 -x,+z,+y
-22 +y,-x,+z
-23 +z,+y,-x
-24 -y,+x,+z

loop_
_atom_site_type_symbol
_atom_site_label
_atom_site_fract_x
_atom_site_fract_y
_atom_site_fract_z
_atom_site_occupancy
_atom_site_thermal_displace_type
_atom_site_U_iso_or_equiv
_atom_site_symmetry_multiplicity
Ba BA1 0.5 0.5 0.5 1.0 Uiso 0.0166(5) 1
Zr ZR2 0.0 0.0 0.0 0.9 Uiso 0.02 1
Y Y3 0.0 0.0 0.0 0.1 Uiso 0.02 1
O O4 0.5 0.0 0.0 0.8932(33) Uiso 0.01749 3

loop_
_atom_type_symbol
_atom_type_number_in_cell
Ba 1.0
Zr 0.9
Y 0.1
O 2.68

loop_
_geom_angle_atom_site_label_1
_geom_angle_atom_site_label_2
_geom_angle_atom_site_label_3
_geom_angle
_geom_angle_site_symmetry_1
_geom_angle_site_symmetry_2
_geom_angle_site_symmetry_3
_geom_angle_publ_flag
BA1 BA1 BA1 90.0 1_455 . 1_545 n
BA1 BA1 BA1 90.0 1_455 . 1_554 n
BA1 BA1 BA1 90.0 1_455 . 1_556 n
BA1 BA1 BA1 90.0 1_455 . 1_565 n
BA1 BA1 BA1 180.0 1_455 . 1_655 n
BA1 BA1 ZR2 54.73560(10) 1_455 . 1_555 n
BA1 BA1 ZR2 54.73560(10) 1_455 . 1_556 n
BA1 BA1 ZR2 54.73560(10) 1_455 . 1_565 n
BA1 BA1 ZR2 54.73560(10) 1_455 . 1_566 n
BA1 BA1 ZR2 125.26440(10) 1_455 . 1_655 n
BA1 BA1 ZR2 125.26440(10) 1_455 . 1_656 n
BA1 BA1 ZR2 125.26440(10) 1_455 . 1_665 n
BA1 BA1 ZR2 125.26440(10) 1_455 . 1_666 n
BA1 BA1 Y3 54.73560(10) 1_455 . 1_555 n
BA1 BA1 Y3 54.73560(10) 1_455 . 1_556 n
BA1 BA1 Y3 54.73560(10) 1_455 . 1_565 n
BA1 BA1 Y3 54.73560(10) 1_455 . 1_566 n
BA1 BA1 Y3 125.26440(10) 1_455 . 1_655 n
BA1 BA1 Y3 125.26440(10) 1_455 . 1_656 n
BA1 BA1 Y3 125.26440(10) 1_455 . 1_665 n
BA1 BA1 Y3 125.26440(10) 1_455 . 1_666 n
BA1 BA1 O4 90.0 1_455 . 1_555 n
BA1 BA1 O4 90.0 1_455 . 1_556 n
BA1 BA1 O4 90.0 1_455 . 1_565 n
BA1 BA1 BA1 90.0 1_545 . 1_554 n
BA1 BA1 BA1 90.0 1_545 . 1_556 n
BA1 BA1 BA1 180.0 1_545 . 1_565 n
BA1 BA1 BA1 90.0 1_545 . 1_655 n
BA1 BA1 ZR2 54.73560(10) 1_545 . 1_555 n
BA1 BA1 ZR2 54.73560(10) 1_545 . 1_556 n
BA1 BA1 ZR2 125.26440(10) 1_545 . 1_565 n
BA1 BA1 ZR2 125.26440(10) 1_545 . 1_566 n
BA1 BA1 ZR2 54.73560(10) 1_545 . 1_655 n
BA1 BA1 ZR2 54.73560(10) 1_545 . 1_656 n
BA1 BA1 ZR2 125.26440(10) 1_545 . 1_665 n
BA1 BA1 ZR2 125.26440(10) 1_545 . 1_666 n
BA1 BA1 Y3 54.73560(10) 1_545 . 1_555 n
BA1 BA1 Y3 54.73560(10) 1_545 . 1_556 n
BA1 BA1 Y3 125.26440(10) 1_545 . 1_565 n
BA1 BA1 Y3 125.26440(10) 1_545 . 1_566 n
BA1 BA1 Y3 54.73560(10) 1_545 . 1_655 n
BA1 BA1 Y3 54.73560(10) 1_545 . 1_656 n
BA1 BA1 Y3 125.26440(10) 1_545 . 1_665 n
BA1 BA1 Y3 125.26440(10) 1_545 . 1_666 n
BA1 BA1 O4 45.00000(10) 1_545 . 1_555 n
BA1 BA1 O4 45.00000(10) 1_545 . 1_556 n
BA1 BA1 O4 135.00000(10) 1_545 . 1_565 n
BA1 BA1 BA1 180.0 1_554 . 1_556 n
BA1 BA1 BA1 90.0 1_554 . 1_565 n
BA1 BA1 BA1 90.0 1_554 . 1_655 n
BA1 BA1 ZR2 54.73560(10) 1_554 . 1_555 n
BA1 BA1 ZR2 125.26440(10) 1_554 . 1_556 n
BA1 BA1 ZR2 54.73560(10) 1_554 . 1_565 n
BA1 BA1 ZR2 125.26440(10) 1_554 . 1_566 n
BA1 BA1 ZR2 54.73560(10) 1_554 . 1_655 n
BA1 BA1 ZR2 125.26440(10) 1_554 . 1_656 n
BA1 BA1 ZR2 54.73560(10) 1_554 . 1_665 n
BA1 BA1 ZR2 125.26440(10) 1_554 . 1_666 n
BA1 BA1 Y3 54.73560(10) 1_554 . 1_555 n
BA1 BA1 Y3 125.26440(10) 1_554 . 1_556 n
BA1 BA1 Y3 54.73560(10) 1_554 . 1_565 n
BA1 BA1 Y3 125.26440(10) 1_554 . 1_566 n
BA1 BA1 Y3 54.73560(10) 1_554 . 1_655 n
BA1 BA1 Y3 125.26440(10) 1_554 . 1_656 n
BA1 BA1 Y3 54.73560(10) 1_554 . 1_665 n
BA1 BA1 Y3 125.26440(10) 1_554 . 1_666 n
BA1 BA1 O4 45.00000(10) 1_554 . 1_555 n
BA1 BA1 O4 135.00000(10) 1_554 . 1_556 n
BA1 BA1 O4 45.00000(10) 1_554 . 1_565 n
BA1 BA1 BA1 90.0 1_556 . 1_565 n
BA1 BA1 BA1 90.0 1_556 . 1_655 n
BA1 BA1 ZR2 125.26440(10) 1_556 . 1_555 n
BA1 BA1 ZR2 54.73560(10) 1_556 . 1_556 n
BA1 BA1 ZR2 125.26440(10) 1_556 . 1_565 n
BA1 BA1 ZR2 54.73560(10) 1_556 . 1_566 n
BA1 BA1 ZR2 125.26440(10) 1_556 . 1_655 n
BA1 BA1 ZR2 54.73560(10) 1_556 . 1_656 n
BA1 BA1 ZR2 125.26440(10) 1_556 . 1_665 n
BA1 BA1 ZR2 54.73560(10) 1_556 . 1_666 n
BA1 BA1 Y3 125.26440(10) 1_556 . 1_555 n
BA1 BA1 Y3 54.73560(10) 1_556 . 1_556 n
BA1 BA1 Y3 125.26440(10) 1_556 . 1_565 n
BA1 BA1 Y3 54.73560(10) 1_556 . 1_566 n
BA1 BA1 Y3 125.26440(10) 1_556 . 1_655 n
BA1 BA1 Y3 54.73560(10) 1_556 . 1_656 n
BA1 BA1 Y3 125.26440(10) 1_556 . 1_665 n
BA1 BA1 Y3 54.73560(10) 1_556 . 1_666 n
BA1 BA1 O4 135.00000(10) 1_556 . 1_555 n
BA1 BA1 O4 45.00000(10) 1_556 . 1_556 n
BA1 BA1 O4 135.00000(10) 1_556 . 1_565 n
BA1 BA1 BA1 90.0 1_565 . 1_655 n
BA1 BA1 ZR2 125.26440(10) 1_565 . 1_555 n
BA1 BA1 ZR2 125.26440(10) 1_565 . 1_556 n
BA1 BA1 ZR2 54.73560(10) 1_565 . 1_565 n
BA1 BA1 ZR2 54.73560(10) 1_565 . 1_566 n
BA1 BA1 ZR2 125.26440(10) 1_565 . 1_655 n
BA1 BA1 ZR2 125.26440(10) 1_565 . 1_656 n
BA1 BA1 ZR2 54.73560(10) 1_565 . 1_665 n
BA1 BA1 ZR2 54.73560(10) 1_565 . 1_666 n
BA1 BA1 Y3 125.26440(10) 1_565 . 1_555 n
BA1 BA1 Y3 125.26440(10) 1_565 . 1_556 n
BA1 BA1 Y3 54.73560(10) 1_565 . 1_565 n
BA1 BA1 Y3 54.73560(10) 1_565 . 1_566 n
BA1 BA1 Y3 125.26440(10) 1_565 . 1_655 n
BA1 BA1 Y3 125.26440(10) 1_565 . 1_656 n
BA1 BA1 Y3 54.73560(10) 1_565 . 1_665 n
BA1 BA1 Y3 54.73560(10) 1_565 . 1_666 n
BA1 BA1 O4 135.00000(10) 1_565 . 1_555 n
BA1 BA1 O4 135.00000(10) 1_565 . 1_556 n
BA1 BA1 O4 45.00000(10) 1_565 . 1_565 n
BA1 BA1 ZR2 125.26440(10) 1_655 . 1_555 n
BA1 BA1 ZR2 125.26440(10) 1_655 . 1_556 n
BA1 BA1 ZR2 125.26440(10) 1_655 . 1_565 n
BA1 BA1 ZR2 125.26440(10) 1_655 . 1_566 n
BA1 BA1 ZR2 54.73560(10) 1_655 . 1_655 n
BA1 BA1 ZR2 54.73560(10) 1_655 . 1_656 n
BA1 BA1 ZR2 54.73560(10) 1_655 . 1_665 n
BA1 BA1 ZR2 54.73560(10) 1_655 . 1_666 n
BA1 BA1 Y3 125.26440(10) 1_655 . 1_555 n
BA1 BA1 Y3 125.26440(10) 1_655 . 1_556 n
BA1 BA1 Y3 125.26440(10) 1_655 . 1_565 n
BA1 BA1 Y3 125.26440(10) 1_655 . 1_566 n
BA1 BA1 Y3 54.73560(10) 1_655 . 1_655 n
BA1 BA1 Y3 54.73560(10) 1_655 . 1_656 n
BA1 BA1 Y3 54.73560(10) 1_655 . 1_665 n
BA1 BA1 Y3 54.73560(10) 1_655 . 1_666 n
BA1 BA1 O4 90.0 1_655 . 1_555 n
BA1 BA1 O4 90.0 1_655 . 1_556 n
BA1 BA1 O4 90.0 1_655 . 1_565 n
ZR2 BA1 ZR2 70.52880(30) 1_555 . 1_556 n
ZR2 BA1 ZR2 70.52880(10) 1_555 . 1_565 n
ZR2 BA1 ZR2 109.47120(10) 1_555 . 1_566 n
ZR2 BA1 ZR2 70.52880(10) 1_555 . 1_655 n
ZR2 BA1 ZR2 109.47120(10) 1_555 . 1_656 n
ZR2 BA1 ZR2 109.47120(30) 1_555 . 1_665 n
ZR2 BA1 ZR2 179.9802 1_555 . 1_666 n
ZR2 BA1 Y3 0.0 1_555 . 1_555 n
ZR2 BA1 Y3 70.52880(30) 1_555 . 1_556 n
ZR2 BA1 Y3 70.52880(10) 1_555 . 1_565 n
ZR2 BA1 Y3 109.47120(10) 1_555 . 1_566 n
ZR2 BA1 Y3 70.52880(10) 1_555 . 1_655 n
ZR2 BA1 Y3 109.47120(10) 1_555 . 1_656 n
ZR2 BA1 Y3 109.47120(30) 1_555 . 1_665 n
ZR2 BA1 Y3 179.9802 1_555 . 1_666 n
ZR2 BA1 O4 35.26440(10) 1_555 . 1_555 n
ZR2 BA1 O4 90.00000(20) 1_555 . 1_556 n
ZR2 BA1 O4 90.00000(20) 1_555 . 1_565 n
ZR2 BA1 ZR2 109.47120(10) 1_556 . 1_565 n
ZR2 BA1 ZR2 70.52880(10) 1_556 . 1_566 n
ZR2 BA1 ZR2 109.47120(10) 1_556 . 1_655 n
ZR2 BA1 ZR2 70.52880(10) 1_556 . 1_656 n
ZR2 BA1 ZR2 180.0 1_556 . 1_665 n
ZR2 BA1 ZR2 109.47120(30) 1_556 . 1_666 n
ZR2 BA1 Y3 70.52880(30) 1_556 . 1_555 n
ZR2 BA1 Y3 0.0 1_556 . 1_556 n
ZR2 BA1 Y3 109.47120(10) 1_556 . 1_565 n
ZR2 BA1 Y3 70.52880(10) 1_556 . 1_566 n
ZR2 BA1 Y3 109.47120(10) 1_556 . 1_655 n
ZR2 BA1 Y3 70.52880(10) 1_556 . 1_656 n
ZR2 BA1 Y3 180.0 1_556 . 1_665 n
ZR2 BA1 Y3 109.47120(30) 1_556 . 1_666 n
ZR2 BA1 O4 90.00000(20) 1_556 . 1_555 n
ZR2 BA1 O4 35.26440(10) 1_556 . 1_556 n
ZR2 BA1 O4 144.73560(10) 1_556 . 1_565 n
ZR2 BA1 ZR2 70.52880(30) 1_565 . 1_566 n
ZR2 BA1 ZR2 109.47120(30) 1_565 . 1_655 n
ZR2 BA1 ZR2 180.0 1_565 . 1_656 n
ZR2 BA1 ZR2 70.52880(10) 1_565 . 1_665 n
ZR2 BA1 ZR2 109.47120(10) 1_565 . 1_666 n
ZR2 BA1 Y3 70.52880(10) 1_565 . 1_555 n
ZR2 BA1 Y3 109.47120(10) 1_565 . 1_556 n
ZR2 BA1 Y3 0.0 1_565 . 1_565 n
ZR2 BA1 Y3 70.52880(30) 1_565 . 1_566 n
ZR2 BA1 Y3 109.47120(30) 1_565 . 1_655 n
ZR2 BA1 Y3 180.0 1_565 . 1_656 n
ZR2 BA1 Y3 70.52880(10) 1_565 . 1_665 n
ZR2 BA1 Y3 109.47120(10) 1_565 . 1_666 n
ZR2 BA1 O4 90.00000(20) 1_565 . 1_555 n
ZR2 BA1 O4 144.73560(10) 1_565 . 1_556 n
ZR2 BA1 O4 35.26440(10) 1_565 . 1_565 n
ZR2 BA1 ZR2 180.0 1_566 . 1_655 n
ZR2 BA1 ZR2 109.47120(30) 1_566 . 1_656 n
ZR2 BA1 ZR2 109.47120(10) 1_566 . 1_665 n
ZR2 BA1 ZR2 70.52880(10) 1_566 . 1_666 n
ZR2 BA1 Y3 109.47120(10) 1_566 . 1_555 n
ZR2 BA1 Y3 70.52880(10) 1_566 . 1_556 n
ZR2 BA1 Y3 70.52880(30) 1_566 . 1_565 n
ZR2 BA1 Y3 0.0 1_566 . 1_566 n
ZR2 BA1 Y3 180.0 1_566 . 1_655 n
ZR2 BA1 Y3 109.47120(30) 1_566 . 1_656 n
ZR2 BA1 Y3 109.47120(10) 1_566 . 1_665 n
ZR2 BA1 Y3 70.52880(10) 1_566 . 1_666 n
ZR2 BA1 O4 144.73560(10) 1_566 . 1_555 n
ZR2 BA1 O4 90.00000(20) 1_566 . 1_556 n
ZR2 BA1 O4 90.00000(20) 1_566 . 1_565 n
ZR2 BA1 ZR2 70.52880(30) 1_655 . 1_656 n
ZR2 BA1 ZR2 70.52880(10) 1_655 . 1_665 n
ZR2 BA1 ZR2 109.47120(10) 1_655 . 1_666 n
ZR2 BA1 Y3 70.52880(10) 1_655 . 1_555 n
ZR2 BA1 Y3 109.47120(10) 1_655 . 1_556 n
ZR2 BA1 Y3 109.47120(30) 1_655 . 1_565 n
ZR2 BA1 Y3 180.0 1_655 . 1_566 n
ZR2 BA1 Y3 0.0 1_655 . 1_655 n
ZR2 BA1 Y3 70.52880(30) 1_655 . 1_656 n
ZR2 BA1 Y3 70.52880(10) 1_655 . 1_665 n
ZR2 BA1 Y3 109.47120(10) 1_655 . 1_666 n
ZR2 BA1 O4 35.26440(10) 1_655 . 1_555 n
ZR2 BA1 O4 90.00000(20) 1_655 . 1_556 n
ZR2 BA1 O4 90.00000(20) 1_655 . 1_565 n
ZR2 BA1 ZR2 109.47120(10) 1_656 . 1_665 n
ZR2 BA1 ZR2 70.52880(10) 1_656 . 1_666 n
ZR2 BA1 Y3 109.47120(10) 1_656 . 1_555 n
ZR2 BA1 Y3 70.52880(10) 1_656 . 1_556 n
ZR2 BA1 Y3 180.0 1_656 . 1_565 n
ZR2 BA1 Y3 109.47120(30) 1_656 . 1_566 n
ZR2 BA1 Y3 70.52880(30) 1_656 . 1_655 n
ZR2 BA1 Y3 0.0 1_656 . 1_656 n
ZR2 BA1 Y3 109.47120(10) 1_656 . 1_665 n
ZR2 BA1 Y3 70.52880(10) 1_656 . 1_666 n
ZR2 BA1 O4 90.00000(20) 1_656 . 1_555 n
ZR2 BA1 O4 35.26440(10) 1_656 . 1_556 n
ZR2 BA1 O4 144.73560(10) 1_656 . 1_565 n
ZR2 BA1 ZR2 70.52880(30) 1_665 . 1_666 n
ZR2 BA1 Y3 109.47120(30) 1_665 . 1_555 n
ZR2 BA1 Y3 180.0 1_665 . 1_556 n
ZR2 BA1 Y3 70.52880(10) 1_665 . 1_565 n
ZR2 BA1 Y3 109.47120(10) 1_665 . 1_566 n
ZR2 BA1 Y3 70.52880(10) 1_665 . 1_655 n
ZR2 BA1 Y3 109.47120(10) 1_665 . 1_656 n
ZR2 BA1 Y3 0.0 1_665 . 1_665 n
ZR2 BA1 Y3 70.52880(30) 1_665 . 1_666 n
ZR2 BA1 O4 90.00000(20) 1_665 . 1_555 n
ZR2 BA1 O4 144.73560(10) 1_665 . 1_556 n
ZR2 BA1 O4 35.26440(10) 1_665 . 1_565 n
ZR2 BA1 Y3 179.9802 1_666 . 1_555 n
ZR2 BA1 Y3 109.47120(30) 1_666 . 1_556 n
ZR2 BA1 Y3 109.47120(10) 1_666 . 1_565 n
ZR2 BA1 Y3 70.52880(10) 1_666 . 1_566 n
ZR2 BA1 Y3 109.47120(10) 1_666 . 1_655 n
ZR2 BA1 Y3 70.52880(10) 1_666 . 1_656 n
ZR2 BA1 Y3 70.52880(30) 1_666 . 1_665 n
ZR2 BA1 Y3 0.0 1_666 . 1_666 n
ZR2 BA1 O4 144.73560(10) 1_666 . 1_555 n
ZR2 BA1 O4 90.00000(20) 1_666 . 1_556 n
ZR2 BA1 O4 90.00000(20) 1_666 . 1_565 n
Y3 BA1 Y3 70.52880(30) 1_555 . 1_556 n
Y3 BA1 Y3 70.52880(10) 1_555 . 1_565 n
Y3 BA1 Y3 109.47120(10) 1_555 . 1_566 n
Y3 BA1 Y3 70.52880(10) 1_555 . 1_655 n
Y3 BA1 Y3 109.47120(10) 1_555 . 1_656 n
Y3 BA1 Y3 109.47120(30) 1_555 . 1_665 n
Y3 BA1 Y3 179.9802 1_555 . 1_666 n
Y3 BA1 O4 35.26440(10) 1_555 . 1_555 n
Y3 BA1 O4 90.00000(20) 1_555 . 1_556 n
Y3 BA1 O4 90.00000(20) 1_555 . 1_565 n
Y3 BA1 Y3 109.47120(10) 1_556 . 1_565 n
Y3 BA1 Y3 70.52880(10) 1_556 . 1_566 n
Y3 BA1 Y3 109.47120(10) 1_556 . 1_655 n
Y3 BA1 Y3 70.52880(10) 1_556 . 1_656 n
Y3 BA1 Y3 180.0 1_556 . 1_665 n
Y3 BA1 Y3 109.47120(30) 1_556 . 1_666 n
Y3 BA1 O4 90.00000(20) 1_556 . 1_555 n
Y3 BA1 O4 35.26440(10) 1_556 . 1_556 n
Y3 BA1 O4 144.73560(10) 1_556 . 1_565 n
Y3 BA1 Y3 70.52880(30) 1_565 . 1_566 n
Y3 BA1 Y3 109.47120(30) 1_565 . 1_655 n
Y3 BA1 Y3 180.0 1_565 . 1_656 n
Y3 BA1 Y3 70.52880(10) 1_565 . 1_665 n
Y3 BA1 Y3 109.47120(10) 1_565 . 1_666 n
Y3 BA1 O4 90.00000(20) 1_565 . 1_555 n
Y3 BA1 O4 144.73560(10) 1_565 . 1_556 n
Y3 BA1 O4 35.26440(10) 1_565 . 1_565 n
Y3 BA1 Y3 180.0 1_566 . 1_655 n
Y3 BA1 Y3 109.47120(30) 1_566 . 1_656 n
Y3 BA1 Y3 109.47120(10) 1_566 . 1_665 n
Y3 BA1 Y3 70.52880(10) 1_566 . 1_666 n
Y3 BA1 O4 144.73560(10) 1_566 . 1_555 n
Y3 BA1 O4 90.00000(20) 1_566 . 1_556 n
Y3 BA1 O4 90.00000(20) 1_566 . 1_565 n
Y3 BA1 Y3 70.52880(30) 1_655 . 1_656 n
Y3 BA1 Y3 70.52880(10) 1_655 . 1_665 n
Y3 BA1 Y3 109.47120(10) 1_655 . 1_666 n
Y3 BA1 O4 35.26440(10) 1_655 . 1_555 n
Y3 BA1 O4 90.00000(20) 1_655 . 1_556 n
Y3 BA1 O4 90.00000(20) 1_655 . 1_565 n
Y3 BA1 Y3 109.47120(10) 1_656 . 1_665 n
Y3 BA1 Y3 70.52880(10) 1_656 . 1_666 n
Y3 BA1 O4 90.00000(20) 1_656 . 1_555 n
Y3 BA1 O4 35.26440(10) 1_656 . 1_556 n
Y3 BA1 O4 144.73560(10) 1_656 . 1_565 n
Y3 BA1 Y3 70.52880(30) 1_665 . 1_666 n
Y3 BA1 O4 90.00000(20) 1_665 . 1_555 n
Y3 BA1 O4 144.73560(10) 1_665 . 1_556 n
Y3 BA1 O4 35.26440(10) 1_665 . 1_565 n
Y3 BA1 O4 144.73560(10) 1_666 . 1_555 n
Y3 BA1 O4 90.00000(20) 1_666 . 1_556 n
Y3 BA1 O4 90.00000(20) 1_666 . 1_565 n
O4 BA1 O4 90.00000(30) 1_555 . 1_556 n
O4 BA1 O4 90.00000(30) 1_555 . 1_565 n
O4 BA1 O4 179.9802 1_556 . 1_565 n
BA1 ZR2 BA1 70.52880(30) 1_444 . 1_445 n
BA1 ZR2 BA1 70.52880(10) 1_444 . 1_454 n
BA1 ZR2 BA1 109.47120(10) 1_444 . 1_455 n
BA1 ZR2 BA1 70.52880(10) 1_444 . 1_544 n
BA1 ZR2 BA1 109.47120(10) 1_444 . 1_545 n
BA1 ZR2 BA1 109.47120(30) 1_444 . 1_554 n
BA1 ZR2 BA1 179.9802 1_444 . 1_555 n
BA1 ZR2 O4 54.73560(10) 1_444 . 1_455 n
BA1 ZR2 O4 125.26440(10) 1_444 . 1_555 n
BA1 ZR2 O4 54.73560(10) 1_444 . 2_545 n
BA1 ZR2 O4 125.26440(10) 1_444 . 2_555 n
BA1 ZR2 O4 54.73560(10) 1_444 . 3_554 n
BA1 ZR2 O4 125.26440(10) 1_444 . 3_555 n
BA1 ZR2 BA1 109.47120(10) 1_445 . 1_454 n
BA1 ZR2 BA1 70.52880(10) 1_445 . 1_455 n
BA1 ZR2 BA1 109.47120(10) 1_445 . 1_544 n
BA1 ZR2 BA1 70.52880(10) 1_445 . 1_545 n
BA1 ZR2 BA1 180.0 1_445 . 1_554 n
BA1 ZR2 BA1 109.47120(30) 1_445 . 1_555 n
BA1 ZR2 O4 54.73560(10) 1_445 . 1_455 n
BA1 ZR2 O4 125.26440(10) 1_445 . 1_555 n
BA1 ZR2 O4 54.73560(10) 1_445 . 2_545 n
BA1 ZR2 O4 125.26440(10) 1_445 . 2_555 n
BA1 ZR2 O4 125.26440(10) 1_445 . 3_554 n
BA1 ZR2 O4 54.73560(10) 1_445 . 3_555 n
BA1 ZR2 BA1 70.52880(30) 1_454 . 1_455 n
BA1 ZR2 BA1 109.47120(30) 1_454 . 1_544 n
BA1 ZR2 BA1 180.0 1_454 . 1_545 n
BA1 ZR2 BA1 70.52880(10) 1_454 . 1_554 n
BA1 ZR2 BA1 109.47120(10) 1_454 . 1_555 n
BA1 ZR2 O4 54.73560(10) 1_454 . 1_455 n
BA1 ZR2 O4 125.26440(10) 1_454 . 1_555 n
BA1 ZR2 O4 125.26440(10) 1_454 . 2_545 n
BA1 ZR2 O4 54.73560(10) 1_454 . 2_555 n
BA1 ZR2 O4 54.73560(10) 1_454 . 3_554 n
BA1 ZR2 O4 125.26440(10) 1_454 . 3_555 n
BA1 ZR2 BA1 180.0 1_455 . 1_544 n
BA1 ZR2 BA1 109.47120(30) 1_455 . 1_545 n
BA1 ZR2 BA1 109.47120(10) 1_455 . 1_554 n
BA1 ZR2 BA1 70.52880(10) 1_455 . 1_555 n
BA1 ZR2 O4 54.73560(10) 1_455 . 1_455 n
BA1 ZR2 O4 125.26440(10) 1_455 . 1_555 n
BA1 ZR2 O4 125.26440(10) 1_455 . 2_545 n
BA1 ZR2 O4 54.73560(10) 1_455 . 2_555 n
BA1 ZR2 O4 125.26440(10) 1_455 . 3_554 n
BA1 ZR2 O4 54.73560(10) 1_455 . 3_555 n
BA1 ZR2 BA1 70.52880(30) 1_544 . 1_545 n
BA1 ZR2 BA1 70.52880(10) 1_544 . 1_554 n
BA1 ZR2 BA1 109.47120(10) 1_544 . 1_555 n
BA1 ZR2 O4 125.26440(10) 1_544 . 1_455 n
BA1 ZR2 O4 54.73560(10) 1_544 . 1_555 n
BA1 ZR2 O4 54.73560(10) 1_544 . 2_545 n
BA1 ZR2 O4 125.26440(10) 1_544 . 2_555 n
BA1 ZR2 O4 54.73560(10) 1_544 . 3_554 n
BA1 ZR2 O4 125.26440(10) 1_544 . 3_555 n
BA1 ZR2 BA1 109.47120(10) 1_545 . 1_554 n
BA1 ZR2 BA1 70.52880(10) 1_545 . 1_555 n
BA1 ZR2 O4 125.26440(10) 1_545 . 1_455 n
BA1 ZR2 O4 54.73560(10) 1_545 . 1_555 n
BA1 ZR2 O4 54.73560(10) 1_545 . 2_545 n
BA1 ZR2 O4 125.26440(10) 1_545 . 2_555 n
BA1 ZR2 O4 125.26440(10) 1_545 . 3_554 n
BA1 ZR2 O4 54.73560(10) 1_545 . 3_555 n
BA1 ZR2 BA1 70.52880(30) 1_554 . 1_555 n
BA1 ZR2 O4 125.26440(10) 1_554 . 1_455 n
BA1 ZR2 O4 54.73560(10) 1_554 . 1_555 n
BA1 ZR2 O4 125.26440(10) 1_554 . 2_545 n
BA1 ZR2 O4 54.73560(10) 1_554 . 2_555 n
BA1 ZR2 O4 54.73560(10) 1_554 . 3_554 n
BA1 ZR2 O4 125.26440(10) 1_554 . 3_555 n
BA1 ZR2 O4 125.26440(10) 1_555 . 1_455 n
BA1 ZR2 O4 54.73560(10) 1_555 . 1_555 n
BA1 ZR2 O4 125.26440(10) 1_555 . 2_545 n
BA1 ZR2 O4 54.73560(10) 1_555 . 2_555 n
BA1 ZR2 O4 125.26440(10) 1_555 . 3_554 n
BA1 ZR2 O4 54.73560(10) 1_555 . 3_555 n
O4 ZR2 O4 180.0 1_455 . 1_555 n
O4 ZR2 O4 90.0 1_455 . 2_545 n
O4 ZR2 O4 90.0 1_455 . 2_555 n
O4 ZR2 O4 90.0 1_455 . 3_554 n
O4 ZR2 O4 90.0 1_455 . 3_555 n
O4 ZR2 O4 90.0 1_555 . 2_545 n
O4 ZR2 O4 90.0 1_555 . 2_555 n
O4 ZR2 O4 90.0 1_555 . 3_554 n
O4 ZR2 O4 90.0 1_555 . 3_555 n
O4 ZR2 O4 180.0 2_545 . 2_555 n
O4 ZR2 O4 90.0 2_545 . 3_554 n
O4 ZR2 O4 90.0 2_545 . 3_555 n
O4 ZR2 O4 90.0 2_555 . 3_554 n
O4 ZR2 O4 90.0 2_555 . 3_555 n
O4 ZR2 O4 180.0 3_554 . 3_555 n
BA1 Y3 BA1 70.52880(30) 1_444 . 1_445 n
BA1 Y3 BA1 70.52880(10) 1_444 . 1_454 n
BA1 Y3 BA1 109.47120(10) 1_444 . 1_455 n
BA1 Y3 BA1 70.52880(10) 1_444 . 1_544 n
BA1 Y3 BA1 109.47120(10) 1_444 . 1_545 n
BA1 Y3 BA1 109.47120(30) 1_444 . 1_554 n
BA1 Y3 BA1 179.9802 1_444 . 1_555 n
BA1 Y3 O4 54.73560(10) 1_444 . 1_455 n
BA1 Y3 O4 125.26440(10) 1_444 . 1_555 n
BA1 Y3 O4 54.73560(10) 1_444 . 2_545 n
BA1 Y3 O4 125.26440(10) 1_444 . 2_555 n
BA1 Y3 O4 54.73560(10) 1_444 . 3_554 n
BA1 Y3 O4 125.26440(10) 1_444 . 3_555 n
BA1 Y3 BA1 109.47120(10) 1_445 . 1_454 n
BA1 Y3 BA1 70.52880(10) 1_445 . 1_455 n
BA1 Y3 BA1 109.47120(10) 1_445 . 1_544 n
BA1 Y3 BA1 70.52880(10) 1_445 . 1_545 n
BA1 Y3 BA1 180.0 1_445 . 1_554 n
BA1 Y3 BA1 109.47120(30) 1_445 . 1_555 n
BA1 Y3 O4 54.73560(10) 1_445 . 1_455 n
BA1 Y3 O4 125.26440(10) 1_445 . 1_555 n
BA1 Y3 O4 54.73560(10) 1_445 . 2_545 n
BA1 Y3 O4 125.26440(10) 1_445 . 2_555 n
BA1 Y3 O4 125.26440(10) 1_445 . 3_554 n
BA1 Y3 O4 54.73560(10) 1_445 . 3_555 n
BA1 Y3 BA1 70.52880(30) 1_454 . 1_455 n
BA1 Y3 BA1 109.47120(30) 1_454 . 1_544 n
BA1 Y3 BA1 180.0 1_454 . 1_545 n
BA1 Y3 BA1 70.52880(10) 1_454 . 1_554 n
BA1 Y3 BA1 109.47120(10) 1_454 . 1_555 n
BA1 Y3 O4 54.73560(10) 1_454 . 1_455 n
BA1 Y3 O4 125.26440(10) 1_454 . 1_555 n
BA1 Y3 O4 125.26440(10) 1_454 . 2_545 n
BA1 Y3 O4 54.73560(10) 1_454 . 2_555 n
BA1 Y3 O4 54.73560(10) 1_454 . 3_554 n
BA1 Y3 O4 125.26440(10) 1_454 . 3_555 n
BA1 Y3 BA1 180.0 1_455 . 1_544 n
BA1 Y3 BA1 109.47120(30) 1_455 . 1_545 n
BA1 Y3 BA1 109.47120(10) 1_455 . 1_554 n
BA1 Y3 BA1 70.52880(10) 1_455 . 1_555 n
BA1 Y3 O4 54.73560(10) 1_455 . 1_455 n
BA1 Y3 O4 125.26440(10) 1_455 . 1_555 n
BA1 Y3 O4 125.26440(10) 1_455 . 2_545 n
BA1 Y3 O4 54.73560(10) 1_455 . 2_555 n
BA1 Y3 O4 125.26440(10) 1_455 . 3_554 n
BA1 Y3 O4 54.73560(10) 1_455 . 3_555 n
BA1 Y3 BA1 70.52880(30) 1_544 . 1_545 n
BA1 Y3 BA1 70.52880(10) 1_544 . 1_554 n
BA1 Y3 BA1 109.47120(10) 1_544 . 1_555 n
BA1 Y3 O4 125.26440(10) 1_544 . 1_455 n
BA1 Y3 O4 54.73560(10) 1_544 . 1_555 n
BA1 Y3 O4 54.73560(10) 1_544 . 2_545 n
BA1 Y3 O4 125.26440(10) 1_544 . 2_555 n
BA1 Y3 O4 54.73560(10) 1_544 . 3_554 n
BA1 Y3 O4 125.26440(10) 1_544 . 3_555 n
BA1 Y3 BA1 109.47120(10) 1_545 . 1_554 n
BA1 Y3 BA1 70.52880(10) 1_545 . 1_555 n
BA1 Y3 O4 125.26440(10) 1_545 . 1_455 n
BA1 Y3 O4 54.73560(10) 1_545 . 1_555 n
BA1 Y3 O4 54.73560(10) 1_545 . 2_545 n
BA1 Y3 O4 125.26440(10) 1_545 . 2_555 n
BA1 Y3 O4 125.26440(10) 1_545 . 3_554 n
BA1 Y3 O4 54.73560(10) 1_545 . 3_555 n
BA1 Y3 BA1 70.52880(30) 1_554 . 1_555 n
BA1 Y3 O4 125.26440(10) 1_554 . 1_455 n
BA1 Y3 O4 54.73560(10) 1_554 . 1_555 n
BA1 Y3 O4 125.26440(10) 1_554 . 2_545 n
BA1 Y3 O4 54.73560(10) 1_554 . 2_555 n
BA1 Y3 O4 54.73560(10) 1_554 . 3_554 n
BA1 Y3 O4 125.26440(10) 1_554 . 3_555 n
BA1 Y3 O4 125.26440(10) 1_555 . 1_455 n
BA1 Y3 O4 54.73560(10) 1_555 . 1_555 n
BA1 Y3 O4 125.26440(10) 1_555 . 2_545 n
BA1 Y3 O4 54.73560(10) 1_555 . 2_555 n
BA1 Y3 O4 125.26440(10) 1_555 . 3_554 n
BA1 Y3 O4 54.73560(10) 1_555 . 3_555 n
O4 Y3 O4 180.0 1_455 . 1_555 n
O4 Y3 O4 90.0 1_455 . 2_545 n
O4 Y3 O4 90.0 1_455 . 2_555 n
O4 Y3 O4 90.0 1_455 . 3_554 n
O4 Y3 O4 90.0 1_455 . 3_555 n
O4 Y3 O4 90.0 1_555 . 2_545 n
O4 Y3 O4 90.0 1_555 . 2_555 n
O4 Y3 O4 90.0 1_555 . 3_554 n
O4 Y3 O4 90.0 1_555 . 3_555 n
O4 Y3 O4 180.0 2_545 . 2_555 n
O4 Y3 O4 90.0 2_545 . 3_554 n
O4 Y3 O4 90.0 2_545 . 3_555 n
O4 Y3 O4 90.0 2_555 . 3_554 n
O4 Y3 O4 90.0 2_555 . 3_555 n
O4 Y3 O4 180.0 3_554 . 3_555 n
BA1 O4 BA1 90.00000(30) 1_544 . 1_545 n
BA1 O4 BA1 90.00000(30) 1_544 . 1_554 n
BA1 O4 BA1 179.9802 1_544 . 1_555 n
BA1 O4 ZR2 90.0 1_544 . 1_555 n
BA1 O4 ZR2 90.0 1_544 . 1_655 n
BA1 O4 Y3 90.0 1_544 . 1_555 n
BA1 O4 Y3 90.0 1_544 . 1_655 n
BA1 O4 BA1 179.9802 1_545 . 1_554 n
BA1 O4 BA1 90.00000(30) 1_545 . 1_555 n
BA1 O4 ZR2 90.0 1_545 . 1_555 n
BA1 O4 ZR2 90.0 1_545 . 1_655 n
BA1 O4 Y3 90.0 1_545 . 1_555 n
BA1 O4 Y3 90.0 1_545 . 1_655 n
BA1 O4 BA1 90.00000(30) 1_554 . 1_555 n
BA1 O4 ZR2 90.0 1_554 . 1_555 n
BA1 O4 ZR2 90.0 1_554 . 1_655 n
BA1 O4 Y3 90.0 1_554 . 1_555 n
BA1 O4 Y3 90.0 1_554 . 1_655 n
BA1 O4 ZR2 90.0 1_555 . 1_555 n
BA1 O4 ZR2 90.0 1_555 . 1_655 n
BA1 O4 Y3 90.0 1_555 . 1_555 n
BA1 O4 Y3 90.0 1_555 . 1_655 n
ZR2 O4 ZR2 180.0 1_555 . 1_655 n
ZR2 O4 Y3 0.0 1_555 . 1_555 n
ZR2 O4 Y3 180.0 1_555 . 1_655 n
ZR2 O4 Y3 180.0 1_655 . 1_555 n
ZR2 O4 Y3 0.0 1_655 . 1_655 n
Y3 O4 Y3 180.0 1_555 . 1_655 n

loop_
_geom_bond_atom_site_label_1
_geom_bond_atom_site_label_2
_geom_bond_distance
_geom_bond_site_symmetry_1
_geom_bond_site_symmetry_2
_geom_bond_publ_flag
BA1 BA1 4.199430(10) . 1_455 n
BA1 BA1 4.199430(10) . 1_545 n
BA1 BA1 4.199430(10) . 1_554 n
BA1 BA1 4.199430(10) . 1_556 n
BA1 BA1 4.199430(10) . 1_565 n
BA1 BA1 4.199430(10) . 1_655 n
BA1 ZR2 3.636810(10) . 1_555 n
BA1 ZR2 3.636810(10) . 1_556 n
BA1 ZR2 3.636810(10) . 1_565 n
BA1 ZR2 3.636810(10) . 1_566 n
BA1 ZR2 3.636810(10) . 1_655 n
BA1 ZR2 3.636810(10) . 1_656 n
BA1 ZR2 3.636810(10) . 1_665 n
BA1 ZR2 3.636810(10) . 1_666 n
BA1 Y3 3.636810(10) . 1_555 n
BA1 Y3 3.636810(10) . 1_556 n
BA1 Y3 3.636810(10) . 1_565 n
BA1 Y3 3.636810(10) . 1_566 n
BA1 Y3 3.636810(10) . 1_655 n
BA1 Y3 3.636810(10) . 1_656 n
BA1 Y3 3.636810(10) . 1_665 n
BA1 Y3 3.636810(10) . 1_666 n
BA1 O4 2.969450(10) . 1_555 n
BA1 O4 2.969450(10) . 1_556 n
BA1 O4 2.969450(10) . 1_565 n
BA1 O4 2.969450(10) . 1_566 n
BA1 O4 2.969450(10) . 2_555 n
BA1 O4 2.969450(10) . 2_556 n
BA1 O4 2.969450(10) . 2_655 n
BA1 O4 2.969450(10) . 2_656 n
BA1 O4 2.969450(10) . 3_555 n
BA1 O4 2.969450(10) . 3_565 n
BA1 O4 2.969450(10) . 3_655 n
BA1 O4 2.969450(10) . 3_665 n
ZR2 BA1 3.636810(10) . 1_444 n
ZR2 BA1 3.636810(10) . 1_445 n
ZR2 BA1 3.636810(10) . 1_454 n
ZR2 BA1 3.636810(10) . 1_455 n
ZR2 BA1 3.636810(10) . 1_544 n
ZR2 BA1 3.636810(10) . 1_545 n
ZR2 BA1 3.636810(10) . 1_554 n
ZR2 BA1 3.636810(10) . 1_555 n
ZR2 O4 2.099710(10) . 1_455 n
ZR2 O4 2.099710(10) . 1_555 n
ZR2 O4 2.099710(10) . 2_545 n
ZR2 O4 2.099710(10) . 2_555 n
ZR2 O4 2.099710(10) . 3_554 n
ZR2 O4 2.099710(10) . 3_555 n
Y3 BA1 3.636810(10) . 1_444 n
Y3 BA1 3.636810(10) . 1_445 n
Y3 BA1 3.636810(10) . 1_454 n
Y3 BA1 3.636810(10) . 1_455 n
Y3 BA1 3.636810(10) . 1_544 n
Y3 BA1 3.636810(10) . 1_545 n
Y3 BA1 3.636810(10) . 1_554 n
Y3 BA1 3.636810(10) . 1_555 n
Y3 O4 2.099710(10) . 1_455 n
Y3 O4 2.099710(10) . 1_555 n
Y3 O4 2.099710(10) . 2_545 n
Y3 O4 2.099710(10) . 2_555 n
Y3 O4 2.099710(10) . 3_554 n
Y3 O4 2.099710(10) . 3_555 n
O4 BA1 2.969450(10) . 1_544 n
O4 BA1 2.969450(10) . 1_545 n
O4 BA1 2.969450(10) . 1_554 n
O4 BA1 2.969450(10) . 1_555 n
O4 ZR2 2.099710(10) . 1_555 n
O4 ZR2 2.099710(10) . 1_655 n
O4 Y3 2.099710(10) . 1_555 n
O4 Y3 2.099710(10) . 1_655 n

loop_
_pd_block_diffractogram_id
?

loop_
_pd_phase_block_id
2008-04-17T18:45|BZY1720SF_phase1|azad||
